data_4510416
loop_
_publ_author_name
'Adalder, Tapas Kumar'
'Dastidar, Parthasarathi'

_publ_section_title
;
 Crystal Engineering Approach toward Selective Formation of an Asymmetric
 Supramolecular Synthon in Primary Ammonium Monocarboxylate (PAM) Salts
 and Their Gelation Studies
;
_journal_issue 5
_journal_name_full 'Crystal Growth &amp; Design'
_journal_page_first 2254
_journal_paper_doi 10.1021/cg401863s
_journal_volume 14
_journal_year 2014
_chemical_absolute_configuration R
_chemical_formula_moiety 'C9 H9 O2, C8 H12 N'
_chemical_formula_sum 'C17 H21 N O2'
_chemical_formula_weight 271.35
_chemical_name_systematic
; 
 ? 
;
_space_group_IT_number 4
_symmetry_cell_setting monoclinic
_symmetry_space_group_name_Hall 'P 2yb'
_symmetry_space_group_name_H-M 'P 1 21 1'
_atom_sites_solution_hydrogens geom
_atom_sites_solution_primary direct
_atom_sites_solution_secondary difmap
_audit_creation_method SHELXL-97
_cell_angle_alpha 90.00
_cell_angle_beta 106.132(2)
_cell_angle_gamma 90.00
_cell_formula_units_Z 2
_cell_length_a 11.6182(10)
_cell_length_b 6.0241(5)
_cell_length_c 11.6695(10)
_cell_measurement_temperature 296(2)
_cell_volume 784.58(12)
_computing_cell_refinement 'BRUKER APEX II'
_computing_data_collection 'BRUKER APEX II'
_computing_data_reduction 'BRUKER APEX II'
_computing_molecular_graphics 'MERCURY 3.1, PLATON'
_computing_publication_material 'MERCURY 3.1, PLATON'
_computing_structure_refinement 'SHELXL-97 (Sheldrick, 1997)'
_computing_structure_solution 'SHELXS-97 (Sheldrick, 1990)'
_diffrn_ambient_temperature 296(2)
_diffrn_measured_fraction_theta_full 0.994
_diffrn_measured_fraction_theta_max 0.994
_diffrn_measurement_device_type 'BRUKER CCD AREA DETECTOR'
_diffrn_measurement_method 'PHI-OMEGA SCAN'
_diffrn_radiation_monochromator graphite
_diffrn_radiation_source 'fine-focus sealed tube'
_diffrn_radiation_type MoK\a
_diffrn_radiation_wavelength 0.71073
_diffrn_reflns_av_R_equivalents 0.0269
_diffrn_reflns_av_sigmaI/netI 0.0306
_diffrn_reflns_limit_h_max 14
_diffrn_reflns_limit_h_min -13
_diffrn_reflns_limit_k_max 7
_diffrn_reflns_limit_k_min -7
_diffrn_reflns_limit_l_max 14
_diffrn_reflns_limit_l_min -14
_diffrn_reflns_number 8206
_diffrn_reflns_theta_full 25.99
_diffrn_reflns_theta_max 25.99
_diffrn_reflns_theta_min 1.82
_exptl_absorpt_coefficient_mu 0.075
_exptl_absorpt_correction_T_max 0.9981
_exptl_absorpt_correction_T_min 0.9157
_exptl_absorpt_correction_type multi-scan
_exptl_absorpt_process_details SADABS
_exptl_crystal_colour COLOURLESS
_exptl_crystal_density_diffrn 1.149
_exptl_crystal_density_method 'not measured'
_exptl_crystal_description NIDDLE
_exptl_crystal_F_000 292
_exptl_crystal_size_max 0.50
_exptl_crystal_size_mid 0.14
_exptl_crystal_size_min 0.03
_refine_diff_density_max 0.146
_refine_diff_density_min -0.225
_refine_diff_density_rms 0.060
_refine_ls_abs_structure_details 'Flack H D (1983), Acta Cryst. A39, 876-881'
_refine_ls_extinction_method none
_refine_ls_goodness_of_fit_ref 1.109
_refine_ls_hydrogen_treatment constr
_refine_ls_matrix_type full
_refine_ls_number_parameters 184
_refine_ls_number_reflns 2835
_refine_ls_number_restraints 1
_refine_ls_restrained_S_all 1.109
_refine_ls_R_factor_all 0.0578
_refine_ls_R_factor_gt 0.0397
_refine_ls_shift/su_max 0.000
_refine_ls_shift/su_mean 0.000
_refine_ls_structure_factor_coef Fsqd
_refine_ls_weighting_details 'calc w=1/[\s^2^(Fo^2^)+(0.0824P)^2^+0.0000P] where P=(Fo^2^+2Fc^2^)/3'
_refine_ls_weighting_scheme calc
_refine_ls_wR_factor_gt 0.1041
_refine_ls_wR_factor_ref 0.1398
_reflns_number_gt 2274
_reflns_number_total 2835
_reflns_threshold_expression >2sigma(I)
_cod_data_source_file cg401863s_si_002.cif
_cod_data_source_block (R)-PEA.2MPA
_cod_depositor_comments
;
The following automatic conversions were performed:

'_symmetry_cell_setting' value 'MONOCLINIC' changed to 'monoclinic'
according to
/usr/data/users/saulius/crontab/automatic-downloads/rss-feeds/ACS/lib/dictionaries/cif_core.dic
dictionary named 'cif_core.dic' version 2.4.2 from
2011-04-26.

'_exptl_absorpt_correction_type' value 'MULTI-SCAN'
changed to 'multi-scan' according to
/usr/data/users/saulius/crontab/automatic-downloads/rss-feeds/ACS/lib/dictionaries/cif_core.dic
dictionary named 'cif_core.dic' version 2.4.2 from 2011-04-26.

Automatic conversion script
Id: cif_fix_values 2281 2013-09-26 08:29:07Z andrius 

 Adding full bibliography for 4510410--4510441.cif.
;
_cod_original_sg_symbol_H-M 'P 21'
_cod_database_code 4510416

loop_
_symmetry_equiv_pos_as_xyz
'x, y, z'
'-x, y+1/2, -z'

loop_
_atom_site_label
_atom_site_type_symbol
_atom_site_fract_x
_atom_site_fract_y
_atom_site_fract_z
_atom_site_U_iso_or_equiv
_atom_site_adp_type
_atom_site_occupancy
_atom_site_symmetry_multiplicity
_atom_site_calc_flag
_atom_site_refinement_flags
O1 O 0.62059(13) 0.5316(3) 0.62214(14) 0.0509(4) Uani 1 1 d .
C2 C 0.71957(19) 0.6334(4) 0.65091(19) 0.0422(5) Uani 1 1 d .
O3 O 0.73273(13) 0.8253(3) 0.61741(16) 0.0553(5) Uani 1 1 d .
C4 C 0.8269(2) 0.5152(5) 0.7332(3) 0.0605(7) Uani 1 1 d .
H4A H 0.8312 0.5524 0.8151 0.073 Uiso 1 1 calc R
H4B H 0.8146 0.3562 0.7239 0.073 Uiso 1 1 calc R
C5 C 0.9451(2) 0.5729(4) 0.7103(2) 0.0501(6) Uani 1 1 d .
C6 C 0.9866(3) 0.4379(6) 0.6347(3) 0.0702(8) Uani 1 1 d .
H6 H 0.9441 0.3102 0.6040 0.084 Uiso 1 1 calc R
C7 C 1.0901(3) 0.4893(9) 0.6039(3) 0.0928(12) Uani 1 1 d .
H7 H 1.1162 0.3990 0.5516 0.111 Uiso 1 1 calc R
C8 C 1.1528(3) 0.6727(10) 0.6510(4) 0.0962(14) Uani 1 1 d .
H8 H 1.2231 0.7077 0.6316 0.115 Uiso 1 1 calc R
C9 C 1.1134(2) 0.8072(7) 0.7269(3) 0.0785(10) Uani 1 1 d .
H9 H 1.1574 0.9333 0.7576 0.094 Uiso 1 1 calc R
C10 C 1.0099(2) 0.7606(5) 0.7592(2) 0.0577(7) Uani 1 1 d .
C11 C 0.9718(3) 0.9097(7) 0.8440(3) 0.0869(10) Uani 1 1 d .
H11A H 0.9701 0.8275 0.9140 0.130 Uiso 1 1 calc R
H11B H 0.8933 0.9672 0.8064 0.130 Uiso 1 1 calc R
H11C H 1.0275 1.0305 0.8662 0.130 Uiso 1 1 calc R
C12 C 0.6197(2) 0.6945(7) 0.3129(3) 0.0726(9) Uani 1 1 d .
H12A H 0.6734 0.7063 0.3918 0.109 Uiso 1 1 calc R
H12B H 0.5830 0.8360 0.2887 0.109 Uiso 1 1 calc R
H12C H 0.6637 0.6490 0.2584 0.109 Uiso 1 1 calc R
C13 C 0.5233(2) 0.5237(5) 0.3128(2) 0.0490(6) Uani 1 1 d .
H13 H 0.5632 0.3825 0.3409 0.059 Uiso 1 1 calc R
N14 N 0.45695(15) 0.5945(3) 0.39891(15) 0.0411(4) Uani 1 1 d .
H14A H 0.4265 0.7294 0.3795 0.062 Uiso 1 1 calc R
H14B H 0.5068 0.5974 0.4722 0.062 Uiso 1 1 calc R
H14C H 0.3979 0.4991 0.3965 0.062 Uiso 1 1 calc R
C15 C 0.4389(2) 0.4858(4) 0.1900(2) 0.0479(6) Uani 1 1 d .
C16 C 0.3593(2) 0.6467(6) 0.1338(2) 0.0623(7) Uani 1 1 d .
H16 H 0.3567 0.7812 0.1720 0.075 Uiso 1 1 calc R
C17 C 0.2829(3) 0.6110(7) 0.0208(2) 0.0763(9) Uani 1 1 d .
H17 H 0.2285 0.7205 -0.0155 0.092 Uiso 1 1 calc R
C18 C 0.2871(3) 0.4164(7) -0.0370(3) 0.0863(11) Uani 1 1 d .
H18 H 0.2352 0.3915 -0.1124 0.104 Uiso 1 1 calc R
C19 C 0.3679(5) 0.2589(6) 0.0162(3) 0.1038(13) Uani 1 1 d .
H19 H 0.3726 0.1274 -0.0240 0.125 Uiso 1 1 calc R
C20 C 0.4433(3) 0.2918(5) 0.1295(3) 0.0806(10) Uani 1 1 d .
H20 H 0.4975 0.1816 0.1651 0.097 Uiso 1 1 calc R

loop_
_atom_site_aniso_label
_atom_site_aniso_U_11
_atom_site_aniso_U_22
_atom_site_aniso_U_33
_atom_site_aniso_U_23
_atom_site_aniso_U_13
_atom_site_aniso_U_12
O1 0.0411(8) 0.0487(10) 0.0544(9) 0.0035(8) -0.0008(7) -0.0063(8)
C2 0.0360(12) 0.0422(13) 0.0463(11) 0.0016(10) 0.0078(9) 0.0024(10)
O3 0.0410(9) 0.0474(10) 0.0745(11) 0.0160(9) 0.0110(8) 0.0028(7)
C4 0.0429(13) 0.0597(16) 0.0716(16) 0.0243(13) 0.0038(12) 0.0025(12)
C5 0.0353(11) 0.0527(16) 0.0544(13) 0.0128(12) -0.0009(10) 0.0067(11)
C6 0.0566(16) 0.072(2) 0.0703(17) -0.0035(16) -0.0023(13) 0.0173(15)
C7 0.066(2) 0.140(4) 0.070(2) 0.002(2) 0.0139(16) 0.040(2)
C8 0.0400(16) 0.157(4) 0.091(2) 0.037(3) 0.0160(16) 0.009(2)
C9 0.0478(16) 0.091(2) 0.088(2) 0.022(2) 0.0049(16) -0.0136(16)
C10 0.0437(13) 0.0635(18) 0.0567(14) 0.0100(13) -0.0014(11) 0.0016(12)
C11 0.081(2) 0.081(2) 0.087(2) -0.0174(19) 0.0051(17) 0.0017(19)
C12 0.0451(14) 0.106(3) 0.0660(17) 0.0087(17) 0.0144(13) -0.0083(16)
C13 0.0448(12) 0.0528(14) 0.0495(12) 0.0076(11) 0.0132(10) 0.0124(11)
N14 0.0376(9) 0.0415(11) 0.0411(9) 0.0001(8) 0.0056(7) -0.0002(8)
C15 0.0527(13) 0.0494(15) 0.0438(12) 0.0003(10) 0.0171(10) 0.0044(11)
C16 0.0592(16) 0.0695(18) 0.0510(14) -0.0095(13) 0.0033(12) 0.0187(14)
C17 0.0723(18) 0.098(3) 0.0506(14) -0.0045(16) 0.0033(13) 0.0197(18)
C18 0.111(3) 0.098(3) 0.0435(15) -0.0108(18) 0.0100(16) -0.019(2)
C19 0.195(4) 0.059(2) 0.0568(19) -0.0126(17) 0.035(2) -0.002(3)
C20 0.133(3) 0.0535(19) 0.0540(17) 0.0013(14) 0.0236(18) 0.0213(18)

loop_
_atom_type_symbol
_atom_type_description
_atom_type_scat_dispersion_real
_atom_type_scat_dispersion_imag
_atom_type_scat_source
C C 0.0033 0.0016 'International Tables Vol C Tables 4.2.6.8 and 6.1.1.4'
H H 0.0000 0.0000 'International Tables Vol C Tables 4.2.6.8 and 6.1.1.4'
N N 0.0061 0.0033 'International Tables Vol C Tables 4.2.6.8 and 6.1.1.4'
O O 0.0106 0.0060 'International Tables Vol C Tables 4.2.6.8 and 6.1.1.4'

loop_
_geom_angle_atom_site_label_1
_geom_angle_atom_site_label_2
_geom_angle_atom_site_label_3
_geom_angle
_geom_angle_site_symmetry_1
_geom_angle_site_symmetry_3
O1 O1 C2 0(10) 1 .
O3 C2 O1 123.4(2) . 1
O3 C2 O1 123.4(2) . .
O1 C2 O1 0.00(15) 1 .
O3 C2 C4 118.8(2) . .
O1 C2 C4 117.8(2) 1 .
O1 C2 C4 117.8(2) . .
C5 C4 C2 114.0(2) . .
C5 C4 H4A 108.8 . .
C2 C4 H4A 108.8 . .
C5 C4 H4B 108.8 . .
C2 C4 H4B 108.8 . .
H4A C4 H4B 107.7 . .
C6 C5 C10 119.7(2) . .
C6 C5 C4 118.2(3) . .
C10 C5 C4 122.0(2) . .
C7 C6 C5 121.1(3) . .
C7 C6 H6 119.4 . .
C5 C6 H6 119.4 . .
C8 C7 C6 119.1(3) . .
C8 C7 H7 120.4 . .
C6 C7 H7 120.4 . .
C7 C8 C9 120.4(3) . .
C7 C8 H8 119.8 . .
C9 C8 H8 119.8 . .
C8 C9 C10 121.8(4) . .
C8 C9 H9 119.1 . .
C10 C9 H9 119.1 . .
C9 C10 C5 117.7(3) . .
C9 C10 C11 119.9(3) . .
C5 C10 C11 122.4(3) . .
C10 C11 H11A 109.5 . .
C10 C11 H11B 109.5 . .
H11A C11 H11B 109.5 . .
C10 C11 H11C 109.5 . .
H11A C11 H11C 109.5 . .
H11B C11 H11C 109.5 . .
C13 C12 H12A 109.5 . .
C13 C12 H12B 109.5 . .
H12A C12 H12B 109.5 . .
C13 C12 H12C 109.5 . .
H12A C12 H12C 109.5 . .
H12B C12 H12C 109.5 . .
N14 C13 C15 111.18(17) . .
N14 C13 C12 108.9(2) . .
C15 C13 C12 112.8(2) . .
N14 C13 H13 107.9 . .
C15 C13 H13 107.9 . .
C12 C13 H13 107.9 . .
C13 N14 H14A 109.5 . .
C13 N14 H14B 109.5 . .
H14A N14 H14B 109.5 . .
C13 N14 H14C 109.5 . .
H14A N14 H14C 109.5 . .
H14B N14 H14C 109.5 . .
C20 C15 C16 118.1(2) . .
C20 C15 C13 120.5(2) . .
C16 C15 C13 121.3(2) . .
C15 C16 C17 120.9(3) . .
C15 C16 H16 119.6 . .
C17 C16 H16 119.6 . .
C18 C17 C16 120.2(3) . .
C18 C17 H17 119.9 . .
C16 C17 H17 119.9 . .
C19 C18 C17 119.4(3) . .
C19 C18 H18 120.3 . .
C17 C18 H18 120.3 . .
C18 C19 C20 120.7(3) . .
C18 C19 H19 119.6 . .
C20 C19 H19 119.6 . .
C15 C20 C19 120.6(3) . .
C15 C20 H20 119.7 . .
C19 C20 H20 119.7 . .

loop_
_geom_bond_atom_site_label_1
_geom_bond_atom_site_label_2
_geom_bond_distance
_geom_bond_site_symmetry_2
O1 O1 0.000(3) 1
O1 C2 1.264(3) .
C2 O3 1.244(3) .
C2 O1 1.264(3) 1
C2 C4 1.523(3) .
C4 C5 1.510(3) .
C4 H4A 0.9700 .
C4 H4B 0.9700 .
C5 C6 1.381(4) .
C5 C10 1.390(4) .
C6 C7 1.382(5) .
C6 H6 0.9300 .
C7 C8 1.353(7) .
C7 H7 0.9300 .
C8 C9 1.369(6) .
C8 H8 0.9300 .
C9 C10 1.385(4) .
C9 H9 0.9300 .
C10 C11 1.492(5) .
C11 H11A 0.9600 .
C11 H11B 0.9600 .
C11 H11C 0.9600 .
C12 C13 1.520(4) .
C12 H12A 0.9600 .
C12 H12B 0.9600 .
C12 H12C 0.9600 .
C13 N14 1.489(3) .
C13 C15 1.512(3) .
C13 H13 0.9800 .
N14 H14A 0.8900 .
N14 H14B 0.8900 .
N14 H14C 0.8900 .
C15 C20 1.373(4) .
C15 C16 1.373(4) .
C16 C17 1.386(4) .
C16 H16 0.9300 .
C17 C18 1.361(5) .
C17 H17 0.9300 .
C18 C19 1.358(6) .
C18 H18 0.9300 .
C19 C20 1.382(5) .
C19 H19 0.9300 .
C20 H20 0.9300 .

loop_
_geom_hbond_atom_site_label_D
_geom_hbond_atom_site_label_H
_geom_hbond_atom_site_label_A
_geom_hbond_distance_DH
_geom_hbond_distance_HA
_geom_hbond_distance_DA
_geom_hbond_angle_DHA
_geom_hbond_site_symmetry_A
N14 H14C O3 0.89 1.81 2.700(2) 174.2 2_646
N14 H14B O1 0.89 1.92 2.791(2) 166.4 1
N14 H14A O1 0.89 1.90 2.771(2) 166.0 2_656
